data_7035390
loop_
_publ_author_name
'Platel, Rachel H.'
'Coogan, Michael P.'
'Platts, James A.'

_publ_section_title
;
 Stereoelectronic control of photophysics: red and yellow axial and
 equatorial anomers of a rhenium-quinoline complex.
;
_journal_issue 26
_journal_name_full 'Dalton transactions (Cambridge, England : 2003)'
_journal_page_first 11700
_journal_page_last 11704
_journal_paper_doi 10.1039/c5dt02136g
_journal_volume 44
_journal_year 2015
_chemical_formula_moiety 'C25 H22 Br1 N4 O3 Re1'
_chemical_formula_sum 'C25 H22 Br N4 O3 Re'
_chemical_formula_weight 692.57
_space_group_crystal_system monoclinic
_space_group_IT_number 14
_space_group_name_Hall '-P 2yab'
_space_group_name_H-M_alt 'P 1 21/a 1'
_symmetry_space_group_name_Hall '-P 2yab'
_symmetry_space_group_name_H-M 'P 1 21/a 1'
_atom_sites_solution_hydrogens mixed
_audit_creation_method SHELXL-2014/7
_audit_update_record
;
2015-05-11 deposited with the CCDC.
2015-06-10 downloaded from the CCDC.
;
_cell_angle_alpha 90.000
_cell_angle_beta 104.400(5)
_cell_angle_gamma 90.000
_cell_formula_units_Z 4
_cell_length_a 13.2087(9)
_cell_length_b 7.5055(5)
_cell_length_c 24.8936(18)
_cell_measurement_temperature 100
_cell_measurement_theta_max 27.5
_cell_measurement_theta_min 2.8
_cell_volume 2390.4(3)
_computing_structure_refinement 'SHELXL-2014/7 (Sheldrick, 2014)'
_diffrn_ambient_temperature 100
_diffrn_measured_fraction_theta_full 0.984
_diffrn_measured_fraction_theta_max 0.981
_diffrn_radiation_type MoK\a
_diffrn_radiation_wavelength 0.71073
_diffrn_reflns_av_R_equivalents 0.0385
_diffrn_reflns_av_unetI/netI 0.0444
_diffrn_reflns_laue_measured_fraction_full 0.984
_diffrn_reflns_laue_measured_fraction_max 0.981
_diffrn_reflns_limit_h_max 17
_diffrn_reflns_limit_h_min -17
_diffrn_reflns_limit_k_max 9
_diffrn_reflns_limit_k_min -7
_diffrn_reflns_limit_l_max 32
_diffrn_reflns_limit_l_min -30
_diffrn_reflns_number 15745
_diffrn_reflns_point_group_measured_fraction_full 0.984
_diffrn_reflns_point_group_measured_fraction_max 0.981
_diffrn_reflns_theta_full 25.242
_diffrn_reflns_theta_max 27.484
_diffrn_reflns_theta_min 2.843
_exptl_absorpt_coefficient_mu 6.790
_exptl_absorpt_correction_T_max 1.000
_exptl_absorpt_correction_T_min 0.694
_exptl_absorpt_correction_type multi-scan
_exptl_crystal_colour Colorless
_exptl_crystal_density_diffrn 1.925
_exptl_crystal_description Plate
_exptl_crystal_F_000 1336
_exptl_crystal_recrystallization_method 'Re-crystallisation from solvent: chloroform'
_exptl_crystal_size_max 0.07
_exptl_crystal_size_mid 0.04
_exptl_crystal_size_min 0.01
_refine_diff_density_max 0.797
_refine_diff_density_min -0.841
_refine_diff_density_rms 0.140
_refine_ls_extinction_method none
_refine_ls_goodness_of_fit_ref 1.023
_refine_ls_hydrogen_treatment mixed
_refine_ls_matrix_type full
_refine_ls_number_parameters 315
_refine_ls_number_reflns 5378
_refine_ls_number_restraints 0
_refine_ls_restrained_S_all 1.023
_refine_ls_R_factor_all 0.0442
_refine_ls_R_factor_gt 0.0281
_refine_ls_shift/su_max 0.001
_refine_ls_shift/su_mean 0.000
_refine_ls_structure_factor_coef Fsqd
_refine_ls_weighting_details 'w=1/[\s^2^(Fo^2^)+(0.0223P)^2^+2.5924P] where P=(Fo^2^+2Fc^2^)/3'
_refine_ls_weighting_scheme calc
_refine_ls_wR_factor_gt 0.0545
_refine_ls_wR_factor_ref 0.0598
_reflns_Friedel_coverage 0.000
_reflns_number_gt 4317
_reflns_number_total 5378
_reflns_threshold_expression 'I > 2\s(I)'
_cod_data_source_file c5dt02136g2.cif
_cod_data_source_block shelx
_cod_depositor_comments
;
The following automatic conversions were performed:

'_space_group_crystal_system' value 'Monoclinic' changed to
'monoclinic' according to
/usr/data/users/saulius/crontab/automatic-downloads/rss-feeds/RSC/lib/dictionaries/cif_core.dic
dictionary named 'cif_core.dic' version 2.4.2 from 2011-04-26.

'_exptl_absorpt_correction_type' value 'Multi-scan' changed to
'multi-scan' according to
/usr/data/users/saulius/crontab/automatic-downloads/rss-feeds/RSC/lib/dictionaries/cif_core.dic
dictionary named 'cif_core.dic' version 2.4.2 from 2011-04-26.

Automatic conversion script
Id: cif_fix_values 3271 2015-04-21 07:52:19Z andrius 

 Adding full bibliography for 7035390--7035393.cif.
;
_cod_original_cell_volume 2390.3(19)
_cod_database_code 7035390
_shelx_shelxl_version_number 2014/7
_shelx_space_group_comment
;
The symmetry employed for this shelxl refinement is uniquely defined
by the following loop, which should always be used as a source of
symmetry information in preference to the above space-group names.
They are only intended as comments.
;

loop_
_space_group_symop_operation_xyz
'x, y, z'
'-x+1/2, y+1/2, -z'
'-x, -y, -z'
'x-1/2, -y-1/2, z'

loop_
_atom_site_label
_atom_site_type_symbol
_atom_site_fract_x
_atom_site_fract_y
_atom_site_fract_z
_atom_site_U_iso_or_equiv
_atom_site_adp_type
_atom_site_occupancy
_atom_site_site_symmetry_order
_atom_site_calc_flag
_atom_site_refinement_flags_posn
_atom_site_refinement_flags_adp
Re1 Re 0.13582(2) 0.55767(2) 0.22563(2) 0.01431(5) Uani 1 1 d . .
Br1 Br 0.31569(3) 0.43139(6) 0.28181(2) 0.02183(10) Uani 1 1 d . .
N2 N 0.0926(3) 0.5421(5) 0.30632(14) 0.0154(7) Uani 1 1 d . .
O1 O 0.1908(3) 0.5419(4) 0.11287(13) 0.0290(8) Uani 1 1 d . .
N1 N 0.0862(3) 0.2725(5) 0.22659(15) 0.0161(8) Uani 1 1 d . .
O2 O -0.0774(2) 0.7102(4) 0.16797(13) 0.0278(7) Uani 1 1 d . .
C19 C 0.1605(4) 0.6233(6) 0.5886(2) 0.0275(11) Uani 1 1 d . .
H19 H 0.1713 0.6274 0.6269 0.033 Uiso 1 1 calc R U
N4 N 0.1221(3) 0.6099(5) 0.41742(15) 0.0189(8) Uani 1 1 d . .
O3 O 0.2321(3) 0.9312(4) 0.24464(14) 0.0285(7) Uani 1 1 d . .
C12 C 0.0297(3) 0.3777(6) 0.30701(17) 0.0183(9) Uani 1 1 d . .
H12A H -0.0411 0.3955 0.2849 0.022 Uiso 1 1 calc R U
H12B H 0.0268 0.3507 0.3447 0.022 Uiso 1 1 calc R U
C23 C 0.1718(3) 0.5463(6) 0.15544(19) 0.0209(9) Uani 1 1 d . .
C16 C -0.0232(3) 0.7966(6) 0.46040(18) 0.0204(9) Uani 1 1 d . .
H16 H -0.0729 0.8567 0.4743 0.025 Uiso 1 1 calc R U
C5 C 0.0616(3) 0.2058(5) -0.03008(16) 0.0161(8) Uani 1 1 d . .
H5 H 0.0209 0.2698 -0.0596 0.019 Uiso 1 1 calc R U
C1 C 0.1039(3) 0.1218(5) 0.06798(17) 0.0164(9) Uani 1 1 d . .
C24 C 0.0020(4) 0.6512(6) 0.18891(18) 0.0214(10) Uani 1 1 d . .
C6 C 0.0410(3) 0.2187(5) 0.02292(17) 0.0170(9) Uani 1 1 d . .
C9 C 0.0079(3) 0.2222(5) 0.12713(17) 0.0178(9) Uani 1 1 d . .
C14 C 0.0442(3) 0.6974(6) 0.38499(17) 0.0194(9) Uani 1 1 d . .
C17 C 0.0606(3) 0.7082(6) 0.49698(18) 0.0195(9) Uani 1 1 d . .
C13 C 0.0414(4) 0.6989(6) 0.32374(17) 0.0209(9) Uani 1 1 d . .
H13A H -0.0308 0.7030 0.3024 0.025 Uiso 1 1 calc R U
H13B H 0.0757 0.8060 0.3154 0.025 Uiso 1 1 calc R U
C3 C 0.2019(3) 0.0024(6) 0.00595(19) 0.0206(9) Uani 1 1 d . .
H3 H 0.2556 -0.0690 -0.0001 0.025 Uiso 1 1 calc R U
C18 C 0.0776(4) 0.7104(6) 0.55525(18) 0.0224(10) Uani 1 1 d . .
H18 H 0.0315 0.7723 0.5712 0.027 Uiso 1 1 calc R U
C7 C -0.0409(3) 0.3223(6) 0.03303(18) 0.0185(9) Uani 1 1 d . .
H7 H -0.0834 0.3885 0.0046 0.022 Uiso 1 1 calc R U
N3 N 0.0865(3) 0.1239(5) 0.11992(14) 0.0179(8) Uani 1 1 d . .
C10 C -0.0101(3) 0.2164(6) 0.18473(17) 0.0202(9) Uani 1 1 d . .
H10A H -0.0674 0.2952 0.1865 0.024 Uiso 1 1 calc R U
H10B H -0.0291 0.0964 0.1929 0.024 Uiso 1 1 calc R U
C22 C 0.1320(4) 0.6132(6) 0.47311(18) 0.0191(9) Uani 1 1 d . .
C4 C 0.1403(3) 0.1010(5) -0.03832(18) 0.0197(9) Uani 1 1 d . .
H4 H 0.1534 0.0944 -0.0733 0.024 Uiso 1 1 calc R U
C20 C 0.2300(4) 0.5265(6) 0.5644(2) 0.0271(10) Uani 1 1 d . .
H20 H 0.2860 0.4660 0.5870 0.033 Uiso 1 1 calc R U
C2 C 0.1839(3) 0.0101(6) 0.05801(18) 0.0179(9) Uani 1 1 d . .
H2 H 0.2242 -0.0580 0.0867 0.021 Uiso 1 1 calc R U
C11 C 0.0800(3) 0.2258(5) 0.28378(17) 0.0176(9) Uani 1 1 d . .
H11A H 0.1495 0.2041 0.3070 0.021 Uiso 1 1 calc R U
H11B H 0.0389 0.1183 0.2830 0.021 Uiso 1 1 calc R U
C21 C 0.2156(3) 0.5211(6) 0.50828(19) 0.0229(10) Uani 1 1 d . .
H21 H 0.2616 0.4560 0.4931 0.027 Uiso 1 1 calc R U
C25 C 0.1933(3) 0.7931(6) 0.23632(17) 0.0214(10) Uani 1 1 d . .
C8 C -0.0574(3) 0.3247(6) 0.08498(18) 0.0200(9) Uani 1 1 d . .
H8 H -0.1111 0.3930 0.0925 0.024 Uiso 1 1 calc R U
C15 C -0.0314(3) 0.7936(6) 0.40474(18) 0.0209(9) Uani 1 1 d . .
H15 H -0.0853 0.8534 0.3803 0.025 Uiso 1 1 calc R U
H001 H 0.147(3) 0.516(5) 0.3316(17) 0.008(11) Uiso 1 1 d . .
H002 H 0.134(3) 0.226(5) 0.2205(17) 0.006(11) Uiso 1 1 d . .

loop_
_atom_site_aniso_label
_atom_site_aniso_U_11
_atom_site_aniso_U_22
_atom_site_aniso_U_33
_atom_site_aniso_U_23
_atom_site_aniso_U_13
_atom_site_aniso_U_12
Re1 0.01600(8) 0.01404(9) 0.01347(8) 0.00017(7) 0.00476(6) -0.00017(8)
Br1 0.0176(2) 0.0234(2) 0.0233(2) -0.00085(18) 0.00286(16) 0.00095(18)
N2 0.0218(19) 0.0145(18) 0.0103(17) 0.0004(14) 0.0048(14) 0.0019(16)
O1 0.0336(19) 0.037(2) 0.0206(17) -0.0033(15) 0.0141(14) -0.0094(16)
N1 0.0136(19) 0.0169(19) 0.0191(19) -0.0018(14) 0.0066(15) -0.0016(15)
O2 0.0234(18) 0.033(2) 0.0262(18) 0.0021(15) 0.0039(14) 0.0081(15)
C19 0.036(3) 0.027(3) 0.020(2) -0.0022(19) 0.007(2) -0.004(2)
N4 0.024(2) 0.0150(19) 0.0200(19) -0.0011(14) 0.0096(16) 0.0014(15)
O3 0.0314(19) 0.0154(17) 0.037(2) -0.0041(14) 0.0052(15) -0.0076(15)
C12 0.022(2) 0.020(2) 0.014(2) -0.0003(17) 0.0070(17) -0.0035(18)
C23 0.018(2) 0.015(2) 0.029(2) 0.0023(19) 0.0037(18) -0.0001(18)
C16 0.024(2) 0.018(2) 0.020(2) -0.0054(18) 0.0075(18) 0.0022(19)
C5 0.019(2) 0.017(2) 0.012(2) 0.0009(16) 0.0018(16) -0.0018(17)
C1 0.018(2) 0.013(2) 0.017(2) -0.0030(16) 0.0040(17) -0.0060(16)
C24 0.032(3) 0.016(2) 0.019(2) -0.0027(18) 0.012(2) -0.003(2)
C6 0.015(2) 0.015(2) 0.021(2) -0.0054(16) 0.0031(17) -0.0055(17)
C9 0.021(2) 0.016(2) 0.017(2) -0.0051(17) 0.0051(17) -0.0041(17)
C14 0.027(2) 0.015(2) 0.018(2) 0.0017(17) 0.0094(18) 0.0001(19)
C17 0.022(2) 0.014(2) 0.022(2) -0.0005(17) 0.0058(18) -0.0019(18)
C13 0.028(2) 0.016(2) 0.020(2) -0.0005(18) 0.0090(18) 0.0042(19)
C3 0.016(2) 0.018(2) 0.028(3) -0.0034(18) 0.0063(18) -0.0016(17)
C18 0.031(3) 0.019(2) 0.020(2) -0.0033(18) 0.011(2) 0.0003(19)
C7 0.019(2) 0.012(2) 0.023(2) 0.0017(17) 0.0031(17) -0.0018(17)
N3 0.0176(19) 0.0173(19) 0.0176(19) -0.0012(14) 0.0022(14) 0.0000(14)
C10 0.017(2) 0.024(2) 0.019(2) -0.0042(18) 0.0037(17) -0.0069(18)
C22 0.024(2) 0.016(2) 0.018(2) -0.0007(16) 0.0065(18) -0.0029(17)
C4 0.023(2) 0.015(2) 0.022(2) -0.0017(17) 0.0083(18) -0.0054(17)
C20 0.030(3) 0.025(3) 0.024(2) 0.003(2) 0.0021(19) 0.005(2)
C2 0.015(2) 0.017(2) 0.020(2) 0.0022(16) 0.0012(17) -0.0011(16)
C11 0.017(2) 0.014(2) 0.021(2) 0.0024(17) 0.0039(17) -0.0005(17)
C21 0.023(2) 0.020(2) 0.024(2) -0.0010(18) 0.0029(19) 0.0049(19)
C25 0.018(2) 0.032(3) 0.015(2) 0.0057(19) 0.0066(17) 0.007(2)
C8 0.016(2) 0.018(2) 0.026(2) -0.0014(18) 0.0035(17) 0.0023(18)
C15 0.023(2) 0.018(2) 0.022(2) -0.0018(18) 0.0071(18) 0.0040(19)

loop_
_atom_type_symbol
_atom_type_description
_atom_type_scat_dispersion_real
_atom_type_scat_dispersion_imag
_atom_type_scat_source
C C 0.0033 0.0016 'International Tables Vol C Tables 4.2.6.8 and 6.1.1.4'
H H 0.0000 0.0000 'International Tables Vol C Tables 4.2.6.8 and 6.1.1.4'
N N 0.0061 0.0033 'International Tables Vol C Tables 4.2.6.8 and 6.1.1.4'
O O 0.0106 0.0060 'International Tables Vol C Tables 4.2.6.8 and 6.1.1.4'
Br Br -0.2901 2.4595 'International Tables Vol C Tables 4.2.6.8 and 6.1.1.4'
Re Re -1.0185 7.2310 'International Tables Vol C Tables 4.2.6.8 and 6.1.1.4'

loop_
_geom_angle_atom_site_label_1
_geom_angle_atom_site_label_2
_geom_angle_atom_site_label_3
_geom_angle
C24 Re1 C25 90.87(19)
C24 Re1 C23 89.43(18)
C25 Re1 C23 89.31(18)
C24 Re1 N2 92.11(15)
C25 Re1 N2 96.03(15)
C23 Re1 N2 174.42(15)
C24 Re1 N1 96.77(16)
C25 Re1 N1 170.66(16)
C23 Re1 N1 96.10(16)
N2 Re1 N1 78.39(13)
C24 Re1 Br1 176.40(12)
C25 Re1 Br1 89.08(13)
C23 Re1 Br1 94.17(13)
N2 Re1 Br1 84.32(10)
N1 Re1 Br1 82.95(10)
C13 N2 C12 111.0(3)
C13 N2 Re1 117.6(3)
C12 N2 Re1 108.9(2)
C11 N1 C10 111.2(3)
C11 N1 Re1 108.7(2)
C10 N1 Re1 117.6(3)
C18 C19 C20 119.6(4)
C14 N4 C22 118.6(4)
N2 C12 C11 108.8(3)
O1 C23 Re1 178.1(4)
C15 C16 C17 119.9(4)
C4 C5 C6 120.8(4)
N3 C1 C2 118.6(4)
N3 C1 C6 122.6(4)
C2 C1 C6 118.7(4)
O2 C24 Re1 178.3(4)
C7 C6 C5 122.7(4)
C7 C6 C1 117.9(4)
C5 C6 C1 119.4(4)
N3 C9 C8 124.0(4)
N3 C9 C10 115.3(4)
C8 C9 C10 120.6(4)
N4 C14 C15 123.6(4)
N4 C14 C13 116.1(4)
C15 C14 C13 120.2(4)
C18 C17 C16 123.7(4)
C18 C17 C22 118.8(4)
C16 C17 C22 117.4(4)
N2 C13 C14 113.0(3)
C2 C3 C4 120.9(4)
C19 C18 C17 121.1(4)
C8 C7 C6 119.3(4)
C9 N3 C1 117.2(4)
N1 C10 C9 110.2(3)
N4 C22 C21 119.1(4)
N4 C22 C17 121.9(4)
C21 C22 C17 119.0(4)
C5 C4 C3 120.1(4)
C21 C20 C19 120.8(4)
C3 C2 C1 120.1(4)
N1 C11 C12 108.9(3)
C20 C21 C22 120.7(4)
O3 C25 Re1 176.6(4)
C7 C8 C9 119.0(4)
C16 C15 C14 118.5(4)

loop_
_geom_bond_atom_site_label_1
_geom_bond_atom_site_label_2
_geom_bond_distance
Re1 C24 1.911(5)
Re1 C25 1.916(5)
Re1 C23 1.924(4)
Re1 N2 2.223(3)
Re1 N1 2.240(4)
Re1 Br1 2.6165(9)
N2 C13 1.475(5)
N2 C12 1.490(5)
O1 C23 1.148(5)
N1 C11 1.488(5)
N1 C10 1.491(5)
O2 C24 1.138(5)
C19 C18 1.365(6)
C19 C20 1.417(7)
N4 C14 1.315(5)
N4 C22 1.360(5)
O3 C25 1.151(5)
C12 C11 1.505(6)
C16 C15 1.363(6)
C16 C17 1.412(6)
C5 C4 1.358(6)
C5 C6 1.415(5)
C1 N3 1.368(5)
C1 C2 1.418(6)
C1 C6 1.419(6)
C6 C7 1.406(6)
C9 N3 1.322(5)
C9 C8 1.410(6)
C9 C10 1.512(5)
C14 C15 1.415(6)
C14 C13 1.516(5)
C17 C18 1.412(6)
C17 C22 1.424(6)
C3 C2 1.376(6)
C3 C4 1.407(6)
C7 C8 1.364(6)
C22 C21 1.408(6)
C20 C21 1.362(6)
